data_7218593
loop_
_publ_author_name
'Das, Saurabh'
'Das, Piyal'
'Jain, Chetan Kumar'
'Dey, Sanjoy Kumar'
'Saha, Rajat'
'Chowdhury, Abhishek Dutta'
'Choudhury, Susanta Roy'
'Kumar, Sanjay'
'Majumder, Hemanta Kumar'

_publ_section_title
;
 Synthesis, crystal structure, DNA interaction and in vitro anticancer
 activity of a novel Cu(II) complex of purpurin: Dual poison for human DNA
 topoisomerase I and II
;
_journal_name_full 'RSC Adv.'
_journal_paper_doi 10.1039/C4RA07127A
_journal_year 2014
_chemical_formula_sum 'C28 H18 Cu O12'
_chemical_formula_weight 609.99
_chemical_name_systematic ' ?'
_space_group_IT_number 2
_symmetry_cell_setting triclinic
_symmetry_space_group_name_Hall '-P 1'
_symmetry_space_group_name_H-M 'P -1'
_audit_creation_date 2012-07-04T17:31
_audit_creation_method 'from EXP file using GSAS2CIF'
_audit_update_record ' 2012-07-04T17:31 Initial CIF as created by GSAS2CIF'
_cell_angle_alpha 97.25(6)
_cell_angle_beta 113.87(7)
_cell_angle_gamma 62.167(25)
_cell_formula_units_Z 2
_cell_length_a 12.528(8)
_cell_length_b 12.424(5)
_cell_length_c 10.381(10)
_cell_measurement_temperature 293
_cell_volume 1302.7(18)
_computing_structure_refinement GSAS
_diffrn_ambient_temperature 293
_diffrn_radiation_polarisn_ratio 0.7
_diffrn_radiation_probe x-ray
_diffrn_radiation_wavelength 1.5418
_exptl_absorpt_correction_T_max 1.00000
_exptl_absorpt_correction_T_min 1.00000
_exptl_absorpt_process_details
; GSAS Absorption/surface roughness correction: function number 0
No correction is applied.
;
_pd_block_id 2012-07-04T17:31|CUTHA|CUTHA|BRUKER_D8
_pd_calc_method 'Rietveld Refinement'
_pd_instr_location ' ?'
_pd_meas_2theta_range_inc 0.02
_pd_meas_2theta_range_max 60.0
_pd_meas_2theta_range_min 5.0
_pd_meas_number_of_points 2751
_pd_phase_name 'from C:/Documents and Settings/Sanjoy Dey/Desktop/piyal da/last gs'
_pd_proc_2theta_range_inc 0.02
_pd_proc_2theta_range_max 60.0
_pd_proc_2theta_range_min 5.0
_pd_proc_info_datetime 2012-07-04T17:31:53
_pd_proc_info_excluded_regions ' ?'
_pd_proc_ls_background_function
; GSAS Background function number 7 with 24 terms.
Linear interpolation
1: 32918.8 2: 32518.6 3: 24595.5 4: 21911.1
5: 19879.8 6: 20762.8 7: 19516.3 8: 18647.4
9: 16061.3 10: 24921.3 11: 22056.2 12: 14080.7
13: 15034.7 14: 14541.9 15: 14702.9 16: 15394.9
17: 14752.5 18: 15310.4 19: 12912.4 20: 12611.3
21: 12235.2 22: 11473.2 23: 11505.1 24: 11318.2
;
_pd_proc_ls_peak_cutoff 0.01000
_pd_proc_ls_pref_orient_corr
; March-Dollase
AXIS 1 Ratio= 0.99450 h= 0.000 k= 0.000 l= 1.000
Prefered orientation correction range: Min= -29.70537, Max= 30.23627
;
_pd_proc_ls_profile_function
;
CW Profile function number 2 with 18 terms
Profile coefficients for Simpson's rule integration of pseudovoigt function
C.J. Howard (1982). J. Appl. Cryst.,15,615-620.
P. Thompson, D.E. Cox & J.B. Hastings (1987). J. Appl. Cryst.,20,79-83.
Peak tails are ignored where the intensity is below 0.0100 times the peak
Aniso. broadening axis 0.0 0.0 1.0
;
_pd_proc_ls_prof_R_factor 0.0418
_pd_proc_ls_prof_wR_expected 0.0072
_pd_proc_ls_prof_wR_factor 0.0613
_pd_proc_number_of_points 2751
_pd_spec_mounting ' ?'
_refine_ls_goodness_of_fit_all 8.47
_refine_ls_matrix_type full
_refine_ls_number_parameters 6
_refine_ls_number_restraints 0
_refine_ls_R_Fsqd_factor 0.158539
_refine_ls_shift/su_max 0.04
_refine_ls_shift/su_mean 0.01
_reflns_d_resolution_high 1.544
_reflns_d_resolution_low 10.954
_reflns_limit_h_max 8
_reflns_limit_h_min 0
_reflns_limit_k_max 8
_reflns_limit_k_min -6
_reflns_limit_l_max 6
_reflns_limit_l_min -6
_reflns_number_total 1468
_cod_data_source_file c4ra07127a2.cif
_cod_data_source_block CUTHA_publ
_cod_original_cell_volume 1302.8(14)
_cod_database_code 7218593
_gsas_exptl_extinct_corr_t_min 1.00000
_gsas_exptl_extinct_corr_t_max 1.00000

loop_
_symmetry_equiv_pos_site_id
_symmetry_equiv_pos_as_xyz
1 +x,+y,+z
-1 -x,-y,-z

loop_
_atom_site_type_symbol
_atom_site_label
_atom_site_fract_x
_atom_site_fract_y
_atom_site_fract_z
_atom_site_occupancy
_atom_site_thermal_displace_type
_atom_site_U_iso_or_equiv
_atom_site_symmetry_multiplicity
Cu Cu1 0.06825 0.23402 0.75448 1.0 Uiso 0.04 2
C C2 0.02616 0.07495 0.31219 1.0 Uiso 0.04 2
C C3 0.03961 0.12396 0.44827 1.0 Uiso 0.04 2
C C4 -0.06952 0.03885 0.2462 1.0 Uiso 0.04 2
C C5 -0.04441 0.13479 0.51236 1.0 Uiso 0.04 2
C C6 -0.15752 0.04778 0.30707 1.0 Uiso 0.04 2
C C7 -0.14522 0.09399 0.43487 1.0 Uiso 0.04 2
C C8 0.11239 0.06261 0.24217 1.0 Uiso 0.04 2
C C9 0.21476 0.10305 0.31806 1.0 Uiso 0.04 2
C C10 0.13902 0.16157 0.51713 1.0 Uiso 0.04 2
C C11 0.22739 0.15048 0.4499 1.0 Uiso 0.04 2
C C12 0.29859 0.09296 0.25546 1.0 Uiso 0.04 2
C C13 0.3947 0.13003 0.32412 1.0 Uiso 0.04 2
C C14 0.32394 0.18761 0.51852 1.0 Uiso 0.04 2
C C15 0.40729 0.17729 0.45548 1.0 Uiso 0.04 2
O O16 0.10337 0.02182 0.12807 1.0 Uiso 0.04 2
O O17 -0.07919 -0.00679 0.11833 1.0 Uiso 0.04 2
O O18 -0.04437 0.17589 0.63086 1.0 Uiso 0.04 2
O O19 0.15785 0.20519 0.63549 1.0 Uiso 0.04 2
C C20 0.09739 0.34415 1.0607 1.0 Uiso 0.04 2
C C21 0.11034 0.39309 1.19676 1.0 Uiso 0.04 2
C C22 -0.00197 0.30644 0.99221 1.0 Uiso 0.04 2
C C23 0.02506 0.40356 1.26723 1.0 Uiso 0.04 2
C C24 -0.09004 0.31746 1.05986 1.0 Uiso 0.04 2
C C25 -0.07703 0.36475 1.19181 1.0 Uiso 0.04 2
C C26 0.18115 0.33341 0.99628 1.0 Uiso 0.04 2
C C27 0.28175 0.37448 1.07323 1.0 Uiso 0.04 2
C C28 0.20465 0.43091 1.26236 1.0 Uiso 0.04 2
C C29 0.29413 0.42089 1.20094 1.0 Uiso 0.04 2
C C30 -0.18671 0.28043 0.99154 1.0 Uiso 0.04 2
C C31 -0.26976 0.2907 1.05498 1.0 Uiso 0.04 2
C C32 -0.16057 0.37481 1.25481 1.0 Uiso 0.04 2
C C33 -0.25672 0.33783 1.18646 1.0 Uiso 0.04 2
O O34 -0.021 0.26279 0.87387 1.0 Uiso 0.04 2
O O35 0.18097 0.29214 0.8778 1.0 Uiso 0.04 2
O O36 0.21391 0.47646 1.39032 1.0 Uiso 0.04 2
O O37 0.03404 0.44379 1.38158 1.0 Uiso 0.04 2
O O38 0.3573 0.36044 1.00269 1.0 Uiso 0.04 2
O O39 -0.22078 0.10796 0.50525 1.0 Uiso 0.04 2
O O1W 0.5 -0.091 -0.038 1.0 Uiso 0.04 2
O O2W 0.46498 0.67479 0.29666 1.0 Uiso 0.04 2
H H43 -0.22168 0.02238 0.25982 1.0 Uiso 0.06 2
H H44 0.28978 0.06133 0.16772 1.0 Uiso 0.06 2
H H45 0.45073 0.12345 0.28277 1.0 Uiso 0.06 2
H H46 0.33302 0.21927 0.60627 1.0 Uiso 0.06 2
H H47 0.47198 0.20222 0.50161 1.0 Uiso 0.06 2
H H48 0.35868 0.44581 1.24825 1.0 Uiso 0.06 2
H H49 -0.19606 0.24886 0.90372 1.0 Uiso 0.06 2
H H50 -0.33453 0.26583 1.00906 1.0 Uiso 0.06 2
H H51 -0.15149 0.40633 1.34263 1.0 Uiso 0.06 2
H H52 -0.31254 0.34438 1.22809 1.0 Uiso 0.06 2
H H53 -0.01823 -0.00045 0.11237 1.0 Uiso 0.06 2
H H54 0.15372 0.46889 1.39655 1.0 Uiso 0.06 2
H H55 0.32283 0.33076 0.93163 1.0 Uiso 0.06 2
H H56 -0.186 0.13743 0.57648 1.0 Uiso 0.06 2
H H59 0.52372 -0.06607 -0.08767 1.0 Uiso 0.06 2
H H60 0.50875 -0.15849 -0.08767 1.0 Uiso 0.06 2
H H61 0.4548 0.62386 0.26544 1.0 Uiso 0.06 2
H H62 0.52895 0.65174 0.38824 1.0 Uiso 0.06 2

loop_
_atom_type_symbol
_atom_type_number_in_cell
_atom_type_scat_dispersion_real
_atom_type_scat_dispersion_imag
_atom_type_scat_Cromer_Mann_a1
_atom_type_scat_Cromer_Mann_a2
_atom_type_scat_Cromer_Mann_a3
_atom_type_scat_Cromer_Mann_a4
_atom_type_scat_Cromer_Mann_b1
_atom_type_scat_Cromer_Mann_b2
_atom_type_scat_Cromer_Mann_b3
_atom_type_scat_Cromer_Mann_b4
_atom_type_scat_Cromer_Mann_c
_atom_type_scat_source
Cu 2.0 0.000 0.000 13.3380 3.58280 7.16760 0.24700 5.61580 11.3966 1.67350 64.8126 1.19100 International_Tables_Vol_C
C 56.0 0.000 0.000 2.31000 20.8439 1.02000 10.2075 1.58860 0.56870 0.86500 51.6512 0.21560 International_Tables_Vol_C
O 24.0 0.000 0.000 3.04850 13.2771 2.28680 5.70110 1.54630 0.32390 0.86700 32.9089 0.25080 International_Tables_Vol_C
H 36.0 0.000 0.000 0.49300 10.5109 0.32291 26.1257 0.14019 3.14236 0.04081 57.7997 0.00304 International_Tables_Vol_C

loop_
_geom_angle_atom_site_label_1
_geom_angle_atom_site_label_2
_geom_angle_atom_site_label_3
_geom_angle
_geom_angle_publ_flag
O18 Cu1 O19 92.89 yes
O18 Cu1 O34 87.23 yes
O18 Cu1 O35 179.88 yes
O19 Cu1 O34 179.86 yes
O19 Cu1 O35 87.00 yes
O34 Cu1 O35 92.89 yes
Cu1 O18 C5 126.23 yes
Cu1 O19 C10 129.45 yes
Cu1 O34 C22 129.44 yes
Cu1 O35 C26 126.25 yes
C4 O17 H53 98.00 no
C28 O36 H54 98.00 no
C27 O38 H55 99.00 no
C7 O39 H56 99.00 no
H59 O1W H60 91.00 no
H61 O2W H62 110.00 no
C3 C2 C4 118.96 no
C3 C2 C8 122.05 no
C4 C2 C8 119.00 no
C2 C3 C10 119.08 no
C2 C3 C5 120.72 no
C5 C3 C10 120.20 no
C2 C4 C6 122.51 no
O17 C4 C6 120.21 yes
O17 C4 C2 117.28 yes
O18 C5 C3 127.78 yes
C3 C5 C7 117.24 no
O18 C5 C7 114.98 yes
C4 C6 C7 118.65 no
C5 C7 C6 121.92 no
O39 C7 C5 112.73 yes
O39 C7 C6 125.35 yes
O16 C8 C2 123.48 yes
O16 C8 C9 119.56 yes
C2 C8 C9 116.97 no
C11 C9 C12 120.39 no
C8 C9 C11 120.77 no
C8 C9 C12 118.84 no
O19 C10 C11 116.22 yes
O19 C10 C3 123.45 yes
C3 C10 C11 120.33 no
C10 C11 C14 119.62 no
C9 C11 C14 119.57 no
C9 C11 C10 120.81 no
C9 C12 C13 119.89 no
C12 C13 C15 119.72 no
C11 C14 C15 119.75 no
C13 C15 C14 120.67 no
C21 C20 C22 118.68 no
C22 C20 C26 120.23 no
C21 C20 C26 121.09 no
C20 C21 C28 118.95 no
C23 C21 C28 118.97 no
C20 C21 C23 122.07 no
O34 C22 C24 116.23 yes
O34 C22 C20 123.44 yes
C20 C22 C24 120.32 no
O37 C23 C21 123.50 yes
C21 C23 C25 117.29 no
O37 C23 C25 119.20 yes
C25 C24 C30 119.55 no
C22 C24 C30 119.63 no
C22 C24 C25 120.82 no
C23 C25 C24 120.80 no
C23 C25 C32 118.79 no
C24 C25 C32 120.41 no
C20 C26 C27 117.28 no
O35 C26 C27 114.97 yes
O35 C26 C20 127.75 yes
O38 C27 C29 125.30 yes
O38 C27 C26 112.81 yes
C26 C27 C29 121.89 no
O36 C28 C21 117.28 yes
C21 C28 C29 122.09 no
O36 C28 C29 120.62 yes
C27 C29 C28 118.69 no
C24 C30 C31 119.76 no
C30 C31 C33 120.65 no
C25 C32 C33 119.87 no
C31 C33 C32 119.75 no
C7 C6 H43 121.00 no
C4 C6 H43 121.00 no
C9 C12 H44 120.00 no
C13 C12 H44 120.00 no
C12 C13 H45 120.00 no
C15 C13 H45 120.00 no
C11 C14 H46 120.00 no
C15 C14 H46 120.00 no
C14 C15 H47 120.00 no
C13 C15 H47 120.00 no
C27 C29 H48 121.00 no
C28 C29 H48 121.00 no
C24 C30 H49 120.00 no
C31 C30 H49 120.00 no
C33 C31 H50 120.00 no
C30 C31 H50 120.00 no
C25 C32 H51 120.00 no
C33 C32 H51 120.00 no
C32 C33 H52 120.00 no
C31 C33 H52 120.00 no

loop_
_geom_bond_atom_site_label_1
_geom_bond_atom_site_label_2
_geom_bond_distance
_geom_bond_publ_flag
Cu1 O18 1.8469 yes
Cu1 O19 1.8839 yes
Cu1 O34 1.8843 yes
Cu1 O35 1.8467 yes
O16 C8 1.2109 yes
O17 C4 1.3573 yes
O18 C5 1.2709 yes
O19 C10 1.2553 yes
O34 C22 1.2552 yes
O35 C26 1.2710 yes
O36 C28 1.3583 yes
O37 C23 1.2109 yes
O38 C27 1.3554 yes
O39 C7 1.3544 yes
O17 H53 0.8300 no
O36 H54 0.8300 no
O38 H55 0.8300 no
O39 H56 0.8300 no
O1W H59 0.8400 no
O1W H60 0.9100 no
O2W H62 0.9300 no
O2W H61 0.7200 no
C2 C8 1.4736 no
C2 C4 1.3664 no
C2 C3 1.4425 no
C3 C5 1.4074 no
C3 C10 1.4209 no
C4 C6 1.4349 no
C5 C7 1.4737 no
C6 C7 1.3559 no
C8 C9 1.4839 no
C9 C12 1.3964 no
C9 C11 1.3977 no
C10 C11 1.4800 no
C11 C14 1.3871 no
C12 C13 1.3821 no
C13 C15 1.3927 no
C14 C15 1.3935 no
C20 C26 1.4074 no
C20 C22 1.4208 no
C20 C21 1.4425 no
C21 C23 1.4739 no
C21 C28 1.3664 no
C22 C24 1.4802 no
C23 C25 1.4668 no
C24 C25 1.3977 no
C24 C30 1.3871 no
C25 C32 1.3964 no
C26 C27 1.4730 no
C27 C29 1.3558 no
C28 C29 1.4515 no
C30 C31 1.3935 no
C31 C33 1.3927 no
C32 C33 1.3814 no
C6 H43 0.9300 no
C12 H44 0.9300 no
C13 H45 0.9300 no
C14 H46 0.9300 no
C15 H47 0.9300 no
C29 H48 0.9300 no
C30 H49 0.9300 no
C31 H50 0.9300 no
C32 H51 0.9300 no
C33 H52 0.9300 no

loop_
_geom_torsion_atom_site_label_1
_geom_torsion_atom_site_label_2
_geom_torsion_atom_site_label_3
_geom_torsion_atom_site_label_4
_geom_torsion
_geom_torsion_publ_flag
O19 Cu1 O18 C5 0.08 no
O34 Cu1 O18 C5 -179.85 no
O18 Cu1 O19 C10 -0.08 no
O35 Cu1 O19 C10 179.94 no
O18 Cu1 O34 C22 -179.85 no
O35 Cu1 O34 C22 0.13 no
O19 Cu1 O35 C26 179.85 no
O34 Cu1 O35 C26 -0.21 no
Cu1 O18 C5 C3 0.00 no
Cu1 O18 C5 C7 179.90 no
Cu1 O19 C10 C3 0.00 no
Cu1 O19 C10 C11 -180.00 no
Cu1 O34 C22 C24 -180.00 no
Cu1 O34 C22 C20 0.00 no
Cu1 O35 C26 C27 -179.71 no
Cu1 O35 C26 C20 0.19 no
C4 C2 C3 C5 -0.11 no
C8 C2 C4 O17 -0.02 no
C8 C2 C3 C10 0.00 no
C4 C2 C3 C10 180.00 no
C3 C2 C4 C6 0.00 no
C3 C2 C8 C9 0.00 no
C3 C2 C8 O16 180.00 no
C8 C2 C4 C6 -180.00 no
C8 C2 C3 C5 179.90 no
C4 C2 C8 O16 -0.02 no
C3 C2 C4 O17 180.00 no
C4 C2 C8 C9 -180.00 no
C2 C3 C10 C11 0.00 no
C10 C3 C5 O18 -0.10 no
C10 C3 C5 C7 180.00 no
C2 C3 C10 O19 180.00 no
C2 C3 C5 C7 0.10 no
C5 C3 C10 O19 0.10 no
C5 C3 C10 C11 -179.90 no
C2 C3 C5 O18 -180.00 no
C2 C4 C6 C7 0.09 no
O17 C4 C6 C7 -179.90 no
O18 C5 C7 O39 0.00 no
O18 C5 C7 C6 -179.91 no
C3 C5 C7 O39 179.91 no
C3 C5 C7 C6 0.00 no
C4 C6 C7 O39 -180.00 no
C4 C6 C7 C5 -0.09 no
O16 C8 C9 C12 0.00 no
C2 C8 C9 C11 0.00 no
O16 C8 C9 C11 -180.00 no
C2 C8 C9 C12 -180.00 no
C8 C9 C12 C13 -180.00 no
C8 C9 C11 C10 0.00 no
C11 C9 C12 C13 0.00 no
C12 C9 C11 C10 180.00 no
C12 C9 C11 C14 0.00 no
C8 C9 C11 C14 -180.00 no
C3 C10 C11 C14 -180.00 no
O19 C10 C11 C9 -180.00 no
O19 C10 C11 C14 0.00 no
C3 C10 C11 C9 0.00 no
C10 C11 C14 C15 -179.98 no
C9 C11 C14 C15 0.00 no
C9 C12 C13 C15 0.00 no
C12 C13 C15 C14 0.02 no
C11 C14 C15 C13 0.03 no
C21 C20 C22 O34 180.00 no
C26 C20 C21 C23 -179.09 no
C26 C20 C21 C28 0.90 no
C22 C20 C21 C23 0.81 no
C22 C20 C21 C28 -179.20 no
C21 C20 C26 C27 -0.20 no
C22 C20 C26 O35 0.00 no
C22 C20 C26 C27 179.90 no
C21 C20 C22 C24 0.00 no
C26 C20 C22 O34 -0.10 no
C26 C20 C22 C24 179.90 no
C21 C20 C26 O35 179.90 no
C20 C21 C23 O37 179.70 no
C28 C21 C23 C25 178.55 no
C23 C21 C28 O36 0.00 no
C23 C21 C28 C29 178.59 no
C20 C21 C23 C25 -1.46 no
C28 C21 C23 O37 -0.30 no
C20 C21 C28 O36 -180.00 no
C20 C21 C28 C29 -1.40 no
O34 C22 C24 C25 179.90 no
C20 C22 C24 C30 179.89 no
C20 C22 C24 C25 -0.10 no
O34 C22 C24 C30 -0.10 no
O37 C23 C25 C32 -0.35 no
O37 C23 C25 C24 -179.77 no
C21 C23 C25 C24 1.34 no
C21 C23 C25 C32 -179.25 no
C22 C24 C25 C23 -0.60 no
C30 C24 C25 C32 0.00 no
C22 C24 C30 C31 -179.98 no
C25 C24 C30 C31 -0.02 no
C30 C24 C25 C23 179.41 no
C22 C24 C25 C32 179.98 no
C24 C25 C32 C33 0.00 no
C23 C25 C32 C33 -179.41 no
O35 C26 C27 O38 -0.09 no
O35 C26 C27 C29 179.91 no
C20 C26 C27 O38 180.00 no
C20 C26 C27 C29 0.00 no
O38 C27 C29 C28 179.54 no
C26 C27 C29 C28 -0.46 no
O36 C28 C29 C27 179.75 no
C21 C28 C29 C27 1.20 no
C24 C30 C31 C33 0.00 no
C30 C31 C33 C32 0.00 no
C25 C32 C33 C31 0.00 no
